data_7000028
loop_
_publ_author_name
'Steinke, Tobias'
'Gemel, Christian'
'Cokoja, Mirza'
'Winter, Manuela'
'Fischer, Roland A.'

_publ_section_title
;
 Novel RhCp*/GaCp* and RhCp*/InCp* cluster complexes.
;
_journal_issue 1
_journal_name_full 'Dalton transactions (Cambridge, England : 2003)'
_journal_page_first 55
_journal_page_last 62
_journal_paper_doi 10.1039/b408632e
_journal_year 2005
_chemical_formula_sum 'C40 H60 Cl2 Ga3 Rh'
_chemical_formula_weight 923.85
_chemical_name_systematic
;
?
;
_space_group_IT_number 61
_symmetry_cell_setting orthorhombic
_symmetry_space_group_name_Hall '-P 2ac 2ab'
_symmetry_space_group_name_H-M 'P b c a'
_atom_sites_solution_hydrogens geom
_atom_sites_solution_primary direct
_atom_sites_solution_secondary difmap
_audit_creation_method SHELXL-97
_cell_angle_alpha 90.00
_cell_angle_beta 90.00
_cell_angle_gamma 90.00
_cell_formula_units_Z 8
_cell_length_a 10.707(4)
_cell_length_b 21.664(9)
_cell_length_c 34.608(14)
_cell_measurement_reflns_used 60
_cell_measurement_temperature 213(2)
_cell_volume 8028(6)
_computing_cell_refinement 'Bruker XSCANS'
_computing_data_collection 'Bruker XSCANS'
_computing_data_reduction 'Bruker SHELXTL'
_computing_molecular_graphics 'Bruker SHELXTL'
_computing_publication_material 'Bruker SHELXTL'
_computing_structure_refinement 'SHELXL-97 (Sheldrick, 1997)'
_computing_structure_solution 'SHELXS-97 (Sheldrick, 1990)'
_diffrn_ambient_temperature 213(2)
_diffrn_measured_fraction_theta_full 0.996
_diffrn_measured_fraction_theta_max 0.996
_diffrn_measurement_device_type 'Bruker CCD 1000'
_diffrn_measurement_method 'omega scans'
_diffrn_radiation_monochromator graphite
_diffrn_radiation_source 'fine-focus sealed tube'
_diffrn_radiation_type MoK\a
_diffrn_radiation_wavelength 0.71073
_diffrn_reflns_av_R_equivalents 0.1259
_diffrn_reflns_av_sigmaI/netI 0.0888
_diffrn_reflns_limit_h_max 12
_diffrn_reflns_limit_h_min -12
_diffrn_reflns_limit_k_max 25
_diffrn_reflns_limit_k_min -17
_diffrn_reflns_limit_l_max 35
_diffrn_reflns_limit_l_min -41
_diffrn_reflns_number 39347
_diffrn_reflns_theta_full 25.09
_diffrn_reflns_theta_max 25.09
_diffrn_reflns_theta_min 2.22
_exptl_absorpt_coefficient_mu 2.555
_exptl_absorpt_correction_T_max 1
_exptl_absorpt_correction_T_min 0.463
_exptl_absorpt_correction_type empirical
_exptl_crystal_colour red
_exptl_crystal_density_diffrn 1.529
_exptl_crystal_density_method 'not measured'
_exptl_crystal_description prism
_exptl_crystal_F_000 3776
_exptl_crystal_size_max 0.45
_exptl_crystal_size_mid 0.25
_exptl_crystal_size_min 0.15
_refine_diff_density_max 1.199
_refine_diff_density_min -0.961
_refine_diff_density_rms 0.140
_refine_ls_extinction_method none
_refine_ls_goodness_of_fit_ref 1.078
_refine_ls_hydrogen_treatment mixed
_refine_ls_matrix_type full
_refine_ls_number_parameters 415
_refine_ls_number_reflns 7123
_refine_ls_number_restraints 0
_refine_ls_restrained_S_all 1.078
_refine_ls_R_factor_all 0.0901
_refine_ls_R_factor_gt 0.0559
_refine_ls_shift/su_max 0.000
_refine_ls_shift/su_mean 0.000
_refine_ls_structure_factor_coef Fsqd
_refine_ls_weighting_details 'calc w=1/[\s^2^(Fo^2^)+(0.0255P)^2^+30.4003P] where P=(Fo^2^+2Fc^2^)/3'
_refine_ls_weighting_scheme calc
_refine_ls_wR_factor_gt 0.1059
_refine_ls_wR_factor_ref 0.1182
_reflns_number_gt 5070
_reflns_number_total 7124
_reflns_threshold_expression >2sigma(I)
_cod_data_source_file b408632e.txt
_cod_data_source_block 1
_cod_depositor_comments
;
The following automatic conversions were performed:
'_symmetry_cell_setting' value 'Orthorhombic' changed to 'orthorhombic'
according to '/home/saulius/struct/CIF-dictionaries/cif_core.dic'
dictionary named 'cif_core.dic' version 2.4.1 from 2010-06-29.

Automatic conversion script
Id: cif_fix_enum 1527 2010-12-29 10:47:43Z saulius 
;
_cod_original_sg_symbol_H-M Pbca
_cod_database_code 7000028

loop_
_symmetry_equiv_pos_as_xyz
'x, y, z'
'-x+1/2, -y, z+1/2'
'-x, y+1/2, -z+1/2'
'x+1/2, -y+1/2, -z'
'-x, -y, -z'
'x-1/2, y, -z-1/2'
'x, -y-1/2, z-1/2'
'-x-1/2, y-1/2, z'

loop_
_atom_site_label
_atom_site_type_symbol
_atom_site_fract_x
_atom_site_fract_y
_atom_site_fract_z
_atom_site_U_iso_or_equiv
_atom_site_adp_type
_atom_site_occupancy
_atom_site_symmetry_multiplicity
_atom_site_calc_flag
_atom_site_refinement_flags
_atom_site_disorder_assembly
_atom_site_disorder_group
C1 C -0.1779(5) 0.0312(3) 0.14107(19) 0.0175(15) Uani 1 1 d . . .
C2 C -0.1460(6) 0.0022(3) 0.17872(19) 0.0183(15) Uani 1 1 d . . .
C3 C -0.0459(6) -0.0356(3) 0.1729(2) 0.0196(15) Uani 1 1 d . . .
C4 C -0.0126(6) -0.0356(3) 0.1324(2) 0.0211(15) Uani 1 1 d . . .
C5 C -0.0927(6) 0.0016(3) 0.11301(19) 0.0225(15) Uani 1 1 d . . .
C6 C -0.3180(6) 0.0336(3) 0.1309(2) 0.0286(18) Uani 1 1 d . . .
H6A H -0.3507 -0.0080 0.1292 0.043 Uiso 1 1 calc R . .
H6B H -0.3289 0.0543 0.1063 0.043 Uiso 1 1 calc R . .
H6C H -0.3625 0.0561 0.1509 0.043 Uiso 1 1 calc R . .
C7 C -0.2206(6) 0.0088(3) 0.2149(2) 0.0314(18) Uani 1 1 d . . .
H7A H -0.1810 -0.0145 0.2355 0.047 Uiso 1 1 calc R . .
H7B H -0.3043 -0.0069 0.2107 0.047 Uiso 1 1 calc R . .
H7C H -0.2249 0.0520 0.2221 0.047 Uiso 1 1 calc R . .
C8 C 0.0213(6) -0.0746(3) 0.2030(2) 0.0303(18) Uani 1 1 d . . .
H8A H -0.0162 -0.0678 0.2281 0.045 Uiso 1 1 calc R . .
H8B H 0.1088 -0.0631 0.2038 0.045 Uiso 1 1 calc R . .
H8C H 0.0141 -0.1179 0.1961 0.045 Uiso 1 1 calc R . .
C9 C 0.0944(6) -0.0712(3) 0.1158(2) 0.0338(19) Uani 1 1 d . . .
H9A H 0.0988 -0.0639 0.0882 0.051 Uiso 1 1 calc R . .
H9B H 0.0820 -0.1149 0.1205 0.051 Uiso 1 1 calc R . .
H9C H 0.1716 -0.0579 0.1278 0.051 Uiso 1 1 calc R . .
C10 C -0.1064(8) 0.0100(4) 0.0703(2) 0.041(2) Uani 1 1 d . . .
H10A H -0.0418 -0.0131 0.0571 0.061 Uiso 1 1 calc R . .
H10B H -0.0985 0.0535 0.0640 0.061 Uiso 1 1 calc R . .
H10C H -0.1878 -0.0047 0.0622 0.061 Uiso 1 1 calc R . .
C11 C 0.2259(6) 0.1014(3) 0.0371(2) 0.0261(17) Uani 1 1 d . . .
C12 C 0.3234(6) 0.1396(4) 0.0510(2) 0.0294(18) Uani 1 1 d . . .
C13 C 0.2862(6) 0.2015(4) 0.0484(2) 0.0308(18) Uani 1 1 d . . .
C14 C 0.1662(7) 0.2036(3) 0.0312(2) 0.0259(17) Uani 1 1 d . . .
C15 C 0.1274(6) 0.1416(3) 0.02397(19) 0.0235(16) Uani 1 1 d . . .
C16 C 0.2340(8) 0.0337(4) 0.0307(2) 0.041(2) Uani 1 1 d . . .
H16A H 0.2785 0.0256 0.0068 0.061 Uiso 1 1 calc R . .
H16B H 0.1505 0.0165 0.0290 0.061 Uiso 1 1 calc R . .
H16C H 0.2783 0.0146 0.0520 0.061 Uiso 1 1 calc R . .
C17 C 0.4511(7) 0.1152(5) 0.0631(3) 0.059(3) Uani 1 1 d . . .
H17A H 0.5069 0.1157 0.0410 0.088 Uiso 1 1 calc R . .
H17B H 0.4426 0.0732 0.0725 0.088 Uiso 1 1 calc R . .
H17C H 0.4850 0.1411 0.0834 0.088 Uiso 1 1 calc R . .
C18 C 0.3571(8) 0.2581(4) 0.0620(3) 0.052(2) Uani 1 1 d . . .
H18A H 0.4149 0.2712 0.0421 0.079 Uiso 1 1 calc R . .
H18B H 0.4032 0.2481 0.0854 0.079 Uiso 1 1 calc R . .
H18C H 0.2986 0.2912 0.0675 0.079 Uiso 1 1 calc R . .
C19 C 0.0951(8) 0.2610(4) 0.0204(2) 0.048(2) Uani 1 1 d . . .
H19A H 0.1222 0.2752 -0.0048 0.073 Uiso 1 1 calc R . .
H19B H 0.1107 0.2929 0.0395 0.073 Uiso 1 1 calc R . .
H19C H 0.0064 0.2518 0.0197 0.073 Uiso 1 1 calc R . .
C20 C 0.0134(6) 0.1226(4) 0.0014(2) 0.0331(18) Uani 1 1 d . . .
H20A H 0.0339 0.1208 -0.0259 0.050 Uiso 1 1 calc R . .
H20B H -0.0527 0.1525 0.0055 0.050 Uiso 1 1 calc R . .
H20C H -0.0143 0.0823 0.0101 0.050 Uiso 1 1 calc R . .
C21 C -0.2093(6) 0.3204(3) 0.1322(2) 0.0232(16) Uani 1 1 d . . .
C22 C -0.1476(6) 0.3445(3) 0.1656(2) 0.0200(15) Uani 1 1 d . . .
C23 C -0.0399(6) 0.3761(3) 0.1536(2) 0.0203(15) Uani 1 1 d . . .
C24 C -0.0319(6) 0.3720(3) 0.1125(2) 0.0224(16) Uani 1 1 d . . .
C25 C -0.1367(6) 0.3383(3) 0.0990(2) 0.0230(16) Uani 1 1 d . . .
C26 C -0.3427(6) 0.2981(3) 0.1307(2) 0.034(2) Uani 1 1 d . . .
H26A H -0.3987 0.3333 0.1306 0.051 Uiso 1 1 calc R . .
H26B H -0.3598 0.2726 0.1531 0.051 Uiso 1 1 calc R . .
H26C H -0.3554 0.2740 0.1074 0.051 Uiso 1 1 calc R . .
C27 C -0.2006(6) 0.3428(3) 0.2056(2) 0.0286(17) Uani 1 1 d . . .
H27A H -0.2326 0.3833 0.2124 0.043 Uiso 1 1 calc R . .
H27B H -0.1357 0.3311 0.2238 0.043 Uiso 1 1 calc R . .
H27C H -0.2679 0.3128 0.2067 0.043 Uiso 1 1 calc R . .
C28 C 0.0481(6) 0.4125(3) 0.1787(2) 0.0331(19) Uani 1 1 d . . .
H28A H 0.0237 0.4081 0.2055 0.050 Uiso 1 1 calc R . .
H28B H 0.0449 0.4557 0.1714 0.050 Uiso 1 1 calc R . .
H28C H 0.1324 0.3970 0.1753 0.050 Uiso 1 1 calc R . .
C29 C 0.0658(7) 0.4028(4) 0.0878(3) 0.043(2) Uani 1 1 d . . .
H29A H 0.0510 0.3928 0.0609 0.064 Uiso 1 1 calc R . .
H29B H 0.1479 0.3882 0.0954 0.064 Uiso 1 1 calc R . .
H29C H 0.0613 0.4472 0.0914 0.064 Uiso 1 1 calc R . .
C30 C -0.1812(7) 0.3328(4) 0.0581(2) 0.037(2) Uani 1 1 d . . .
H30A H -0.2126 0.3724 0.0494 0.056 Uiso 1 1 calc R . .
H30B H -0.2476 0.3023 0.0567 0.056 Uiso 1 1 calc R . .
H30C H -0.1124 0.3200 0.0417 0.056 Uiso 1 1 calc R . .
C31 C 0.1111(5) 0.1394(3) 0.21189(18) 0.0139(14) Uani 1 1 d . . .
C32 C 0.1168(5) 0.2055(3) 0.21254(18) 0.0155(14) Uani 1 1 d . . .
C33 C 0.2249(5) 0.2255(3) 0.19125(19) 0.0175(15) Uani 1 1 d . . .
C34 C 0.2828(5) 0.1724(3) 0.17659(19) 0.0166(14) Uani 1 1 d . . .
C35 C 0.2118(5) 0.1195(3) 0.18758(18) 0.0154(14) Uani 1 1 d . . .
C36 C 0.0287(6) 0.1011(3) 0.23736(19) 0.0219(16) Uani 1 1 d . . .
H36A H 0.0710 0.0933 0.2617 0.033 Uiso 1 1 calc R . .
H36B H 0.0105 0.0622 0.2247 0.033 Uiso 1 1 calc R . .
H36C H -0.0486 0.1231 0.2422 0.033 Uiso 1 1 calc R . .
C37 C 0.0371(6) 0.2446(3) 0.2389(2) 0.0254(17) Uani 1 1 d . . .
H37A H 0.0778 0.2485 0.2639 0.038 Uiso 1 1 calc R . .
H37B H -0.0438 0.2251 0.2423 0.038 Uiso 1 1 calc R . .
H37C H 0.0260 0.2852 0.2277 0.038 Uiso 1 1 calc R . .
C38 C 0.2759(6) 0.2897(3) 0.1890(2) 0.0304(18) Uani 1 1 d . . .
H38A H 0.3340 0.2964 0.2101 0.046 Uiso 1 1 calc R . .
H38B H 0.2078 0.3191 0.1909 0.046 Uiso 1 1 calc R . .
H38C H 0.3188 0.2952 0.1646 0.046 Uiso 1 1 calc R . .
C39 C 0.4074(6) 0.1703(4) 0.1567(2) 0.0339(19) Uani 1 1 d . . .
H39A H 0.4733 0.1687 0.1759 0.051 Uiso 1 1 calc R . .
H39B H 0.4176 0.2068 0.1409 0.051 Uiso 1 1 calc R . .
H39C H 0.4118 0.1338 0.1405 0.051 Uiso 1 1 calc R . .
C40 C 0.2496(6) 0.0539(3) 0.1804(2) 0.0291(18) Uani 1 1 d . . .
H40A H 0.3062 0.0405 0.2006 0.044 Uiso 1 1 calc R . .
H40B H 0.2910 0.0509 0.1556 0.044 Uiso 1 1 calc R . .
H40C H 0.1760 0.0278 0.1805 0.044 Uiso 1 1 calc R . .
Cl1 Cl -0.19811(15) 0.16732(8) 0.08589(5) 0.0274(4) Uani 1 1 d . . .
Cl2 Cl -0.25095(14) 0.16772(7) 0.18770(5) 0.0245(4) Uani 1 1 d . . .
Ga1 Ga -0.11210(6) 0.12167(3) 0.14454(2) 0.01844(19) Uani 1 1 d . . .
Ga2 Ga 0.13370(7) 0.15327(4) 0.08775(2) 0.0237(2) Uani 1 1 d . . .
Ga3 Ga -0.05354(8) 0.25712(4) 0.13284(3) 0.0382(3) Uani 1 1 d . . .
Rh1 Rh 0.08579(4) 0.17698(2) 0.152585(14) 0.01255(13) Uani 1 1 d . . .

loop_
_atom_site_aniso_label
_atom_site_aniso_U_11
_atom_site_aniso_U_22
_atom_site_aniso_U_33
_atom_site_aniso_U_23
_atom_site_aniso_U_13
_atom_site_aniso_U_12
C1 0.018(3) 0.013(3) 0.021(4) -0.001(3) -0.003(3) 0.001(3)
C2 0.020(3) 0.013(3) 0.022(4) 0.002(3) -0.001(3) -0.002(3)
C3 0.019(3) 0.011(3) 0.028(5) 0.003(3) -0.001(3) -0.003(3)
C4 0.022(3) 0.012(3) 0.029(5) -0.003(3) 0.000(3) 0.004(3)
C5 0.031(4) 0.019(4) 0.017(4) -0.004(3) 0.002(3) -0.003(3)
C6 0.018(3) 0.020(4) 0.049(5) 0.000(3) -0.011(3) -0.009(3)
C7 0.034(4) 0.024(4) 0.037(5) 0.008(3) 0.008(3) 0.000(3)
C8 0.035(4) 0.025(4) 0.031(5) 0.002(3) -0.002(3) 0.006(3)
C9 0.033(4) 0.031(4) 0.038(5) -0.004(4) 0.008(4) 0.009(3)
C10 0.059(5) 0.035(5) 0.028(5) -0.003(4) -0.006(4) 0.013(4)
C11 0.029(4) 0.037(5) 0.012(4) -0.002(3) 0.007(3) 0.008(3)
C12 0.024(4) 0.049(5) 0.014(4) 0.000(3) 0.011(3) 0.005(3)
C13 0.031(4) 0.047(5) 0.014(4) 0.001(3) 0.011(3) -0.017(4)
C14 0.038(4) 0.033(4) 0.008(4) 0.001(3) 0.005(3) 0.002(3)
C15 0.031(4) 0.029(4) 0.010(4) -0.001(3) 0.003(3) 0.008(3)
C16 0.054(5) 0.034(5) 0.034(5) 0.000(4) 0.002(4) 0.014(4)
C17 0.031(4) 0.105(8) 0.041(6) -0.018(5) 0.004(4) 0.018(5)
C18 0.057(5) 0.062(6) 0.038(6) -0.001(4) 0.004(4) -0.032(5)
C19 0.073(6) 0.040(5) 0.033(6) 0.004(4) -0.006(5) 0.009(5)
C20 0.036(4) 0.043(5) 0.021(5) -0.001(4) -0.002(3) 0.011(4)
C21 0.027(3) 0.018(4) 0.025(4) 0.000(3) -0.005(3) 0.002(3)
C22 0.019(3) 0.014(4) 0.027(4) 0.004(3) -0.005(3) 0.004(3)
C23 0.026(3) 0.013(3) 0.022(4) -0.003(3) -0.006(3) 0.004(3)
C24 0.028(4) 0.010(3) 0.029(5) 0.003(3) -0.004(3) -0.001(3)
C25 0.031(4) 0.012(4) 0.027(5) -0.002(3) -0.006(3) 0.008(3)
C26 0.017(3) 0.029(4) 0.056(6) -0.006(4) -0.014(3) 0.007(3)
C27 0.031(4) 0.026(4) 0.029(5) 0.000(3) 0.002(3) 0.006(3)
C28 0.031(4) 0.028(4) 0.041(5) -0.007(4) -0.003(4) -0.002(3)
C29 0.047(5) 0.033(5) 0.048(6) 0.004(4) 0.010(4) -0.008(4)
C30 0.047(5) 0.033(5) 0.031(5) 0.005(4) -0.015(4) 0.012(4)
C31 0.015(3) 0.015(4) 0.011(4) -0.001(3) -0.004(3) -0.001(3)
C32 0.018(3) 0.022(4) 0.007(4) 0.002(3) -0.007(3) -0.001(3)
C33 0.016(3) 0.021(4) 0.015(4) 0.001(3) -0.010(3) 0.000(3)
C34 0.011(3) 0.020(4) 0.018(4) 0.000(3) -0.008(3) 0.000(3)
C35 0.013(3) 0.016(4) 0.017(4) -0.003(3) -0.005(3) 0.006(3)
C36 0.018(3) 0.027(4) 0.020(4) 0.010(3) 0.000(3) -0.006(3)
C37 0.028(3) 0.022(4) 0.026(5) -0.010(3) -0.006(3) 0.006(3)
C38 0.029(4) 0.021(4) 0.041(5) 0.002(3) -0.007(3) -0.010(3)
C39 0.013(3) 0.059(5) 0.030(5) 0.006(4) 0.002(3) 0.001(3)
C40 0.035(4) 0.023(4) 0.030(5) -0.001(3) -0.002(3) 0.008(3)
Cl1 0.0288(9) 0.0246(10) 0.0287(11) 0.0011(8) -0.0123(7) 0.0015(7)
Cl2 0.0172(7) 0.0216(9) 0.0346(12) -0.0021(8) 0.0082(7) 0.0022(7)
Ga1 0.0122(3) 0.0212(4) 0.0219(5) -0.0045(3) -0.0001(3) -0.0033(3)
Ga2 0.0249(4) 0.0333(5) 0.0131(5) -0.0010(3) 0.0019(3) -0.0016(3)
Ga3 0.0326(4) 0.0507(6) 0.0312(6) 0.0115(4) 0.0002(4) 0.0264(4)
Rh1 0.0100(2) 0.0161(3) 0.0115(3) 0.0005(2) -0.00091(19) 0.0006(2)

loop_
_atom_type_symbol
_atom_type_description
_atom_type_scat_dispersion_real
_atom_type_scat_dispersion_imag
_atom_type_scat_source
C C 0.0033 0.0016 'International Tables Vol C Tables 4.2.6.8 and 6.1.1.4'
H H 0.0000 0.0000 'International Tables Vol C Tables 4.2.6.8 and 6.1.1.4'
Cl Cl 0.1484 0.1585 'International Tables Vol C Tables 4.2.6.8 and 6.1.1.4'
Ga Ga 0.2307 1.6083 'International Tables Vol C Tables 4.2.6.8 and 6.1.1.4'
Rh Rh -1.1178 0.9187 'International Tables Vol C Tables 4.2.6.8 and 6.1.1.4'

loop_
_geom_angle_atom_site_label_1
_geom_angle_atom_site_label_2
_geom_angle_atom_site_label_3
_geom_angle
_geom_angle_site_symmetry_1
_geom_angle_site_symmetry_3
_geom_angle_publ_flag
C5 C1 C2 104.5(5) . . ?
C5 C1 C6 117.8(6) . . ?
C2 C1 C6 116.0(5) . . ?
C5 C1 Ga1 103.7(4) . . ?
C2 C1 Ga1 105.6(4) . . ?
C6 C1 Ga1 108.0(4) . . ?
C3 C2 C1 107.7(6) . . ?
C3 C2 C7 127.0(6) . . ?
C1 C2 C7 125.0(6) . . ?
C2 C3 C4 109.8(6) . . ?
C2 C3 C8 127.1(6) . . ?
C4 C3 C8 123.1(6) . . ?
C5 C4 C3 108.9(6) . . ?
C5 C4 C9 126.8(7) . . ?
C3 C4 C9 124.3(6) . . ?
C4 C5 C1 108.8(6) . . ?
C4 C5 C10 128.7(6) . . ?
C1 C5 C10 122.3(6) . . ?
C12 C11 C15 107.1(6) . . ?
C12 C11 C16 125.8(7) . . ?
C15 C11 C16 126.2(7) . . ?
C12 C11 Ga2 76.9(4) . . ?
C15 C11 Ga2 68.4(4) . . ?
C16 C11 Ga2 128.4(5) . . ?
C13 C12 C11 109.0(6) . . ?
C13 C12 C17 127.2(7) . . ?
C11 C12 C17 123.5(7) . . ?
C13 C12 Ga2 71.2(4) . . ?
C11 C12 Ga2 68.3(4) . . ?
C17 C12 Ga2 130.8(5) . . ?
C12 C13 C14 108.4(6) . . ?
C12 C13 C18 127.6(7) . . ?
C14 C13 C18 124.0(7) . . ?
C12 C13 Ga2 74.7(4) . . ?
C14 C13 Ga2 68.4(4) . . ?
C18 C13 Ga2 121.4(5) . . ?
C13 C14 C15 107.9(6) . . ?
C13 C14 C19 126.2(7) . . ?
C15 C14 C19 125.9(7) . . ?
C13 C14 Ga2 76.2(4) . . ?
C15 C14 Ga2 69.7(4) . . ?
C19 C14 Ga2 122.2(5) . . ?
C14 C15 C11 107.4(6) . . ?
C14 C15 C20 125.7(6) . . ?
C11 C15 C20 126.3(6) . . ?
C14 C15 Ga2 73.2(4) . . ?
C11 C15 Ga2 74.5(4) . . ?
C20 C15 Ga2 124.8(5) . . ?
C22 C21 C25 107.2(6) . . ?
C22 C21 C26 125.5(6) . . ?
C25 C21 C26 124.8(6) . . ?
C22 C21 Ga3 82.4(4) . . ?
C25 C21 Ga3 76.3(4) . . ?
C26 C21 Ga3 121.9(5) . . ?
C23 C22 C21 108.6(6) . . ?
C23 C22 C27 126.6(6) . . ?
C21 C22 C27 124.3(6) . . ?
C23 C22 Ga3 84.4(4) . . ?
C21 C22 Ga3 61.8(3) . . ?
C27 C22 Ga3 124.7(4) . . ?
C22 C23 C24 108.2(6) . . ?
C22 C23 C28 126.9(7) . . ?
C24 C23 C28 124.8(6) . . ?
C25 C24 C23 108.2(6) . . ?
C25 C24 C29 126.2(7) . . ?
C23 C24 C29 125.4(6) . . ?
C24 C25 C21 107.7(6) . . ?
C24 C25 C30 127.2(7) . . ?
C21 C25 C30 124.0(6) . . ?
C24 C25 Ga3 85.4(4) . . ?
C21 C25 Ga3 66.1(4) . . ?
C30 C25 Ga3 123.0(5) . . ?
C35 C31 C32 106.1(5) . . ?
C35 C31 C36 128.5(6) . . ?
C32 C31 C36 124.7(6) . . ?
C35 C31 Rh1 70.1(4) . . ?
C32 C31 Rh1 69.8(3) . . ?
C36 C31 Rh1 132.4(4) . . ?
C31 C32 C33 109.0(5) . . ?
C31 C32 C37 123.0(6) . . ?
C33 C32 C37 126.7(6) . . ?
C31 C32 Rh1 72.3(4) . . ?
C33 C32 Rh1 73.8(4) . . ?
C37 C32 Rh1 130.2(4) . . ?
C34 C33 C32 107.2(5) . . ?
C34 C33 C38 125.6(6) . . ?
C32 C33 C38 126.8(6) . . ?
C34 C33 Rh1 72.3(3) . . ?
C32 C33 Rh1 68.5(3) . . ?
C38 C33 Rh1 129.9(5) . . ?
C33 C34 C35 109.1(5) . . ?
C33 C34 C39 125.8(6) . . ?
C35 C34 C39 124.7(6) . . ?
C33 C34 Rh1 71.7(3) . . ?
C35 C34 Rh1 68.7(3) . . ?
C39 C34 Rh1 131.3(5) . . ?
C34 C35 C31 108.4(5) . . ?
C34 C35 C40 125.0(6) . . ?
C31 C35 C40 125.8(6) . . ?
C34 C35 Rh1 74.0(3) . . ?
C31 C35 Rh1 72.0(3) . . ?
C40 C35 Rh1 127.7(5) . . ?
C1 Ga1 Cl2 102.90(18) . . ?
C1 Ga1 Cl1 101.85(18) . . ?
Cl2 Ga1 Cl1 96.83(7) . . ?
C1 Ga1 Rh1 139.31(16) . . ?
Cl2 Ga1 Rh1 105.63(5) . . ?
Cl1 Ga1 Rh1 102.88(5) . . ?
C15 Ga2 C14 37.1(3) . . ?
C15 Ga2 C11 37.1(2) . . ?
C14 Ga2 C11 60.8(3) . . ?
C15 Ga2 Rh1 164.35(17) . . ?
C14 Ga2 Rh1 138.57(18) . . ?
C11 Ga2 Rh1 157.39(18) . . ?
C15 Ga2 C13 60.0(3) . . ?
C14 Ga2 C13 35.5(2) . . ?
C11 Ga2 C13 58.8(3) . . ?
Rh1 Ga2 C13 126.94(19) . . ?
C15 Ga2 C12 59.3(2) . . ?
C14 Ga2 C12 58.4(3) . . ?
C11 Ga2 C12 34.8(2) . . ?
Rh1 Ga2 C12 135.27(18) . . ?
C13 Ga2 C12 34.1(3) . . ?
C21 Ga3 C25 37.6(2) . . ?
C21 Ga3 Rh1 161.25(19) . . ?
C25 Ga3 Rh1 161.10(18) . . ?
C21 Ga3 C22 35.8(2) . . ?
C25 Ga3 C22 58.6(2) . . ?
Rh1 Ga3 C22 133.87(16) . . ?
C32 Rh1 C35 63.0(2) . . ?
C32 Rh1 C31 37.9(2) . . ?
C35 Rh1 C31 37.8(2) . . ?
C32 Rh1 C33 37.7(2) . . ?
C35 Rh1 C33 62.2(2) . . ?
C31 Rh1 C33 62.9(2) . . ?
C32 Rh1 C34 61.6(2) . . ?
C35 Rh1 C34 37.2(2) . . ?
C31 Rh1 C34 62.2(2) . . ?
C33 Rh1 C34 36.0(2) . . ?
C32 Rh1 Ga2 158.40(16) . . ?
C35 Rh1 Ga2 105.49(16) . . ?
C31 Rh1 Ga2 140.49(16) . . ?
C33 Rh1 Ga2 121.39(17) . . ?
C34 Rh1 Ga2 97.85(17) . . ?
C32 Rh1 Ga3 99.23(16) . . ?
C35 Rh1 Ga3 162.18(16) . . ?
C31 Rh1 Ga3 127.30(15) . . ?
C33 Rh1 Ga3 104.08(16) . . ?
C34 Rh1 Ga3 135.79(16) . . ?
Ga2 Rh1 Ga3 91.26(4) . . ?
C32 Rh1 Ga1 112.14(16) . . ?
C35 Rh1 Ga1 108.44(16) . . ?
C31 Rh1 Ga1 91.79(15) . . ?
C33 Rh1 Ga1 149.79(17) . . ?
C34 Rh1 Ga1 145.52(16) . . ?
Ga2 Rh1 Ga1 88.48(3) . . ?
Ga3 Rh1 Ga1 77.46(4) . . ?

loop_
_geom_bond_atom_site_label_1
_geom_bond_atom_site_label_2
_geom_bond_distance
_geom_bond_site_symmetry_2
_geom_bond_publ_flag
C1 C5 1.479(9) . ?
C1 C2 1.486(9) . ?
C1 C6 1.541(8) . ?
C1 Ga1 2.086(6) . ?
C2 C3 1.364(9) . ?
C2 C7 1.492(9) . ?
C3 C4 1.444(10) . ?
C3 C8 1.522(9) . ?
C4 C5 1.356(9) . ?
C4 C9 1.496(9) . ?
C5 C10 1.496(10) . ?
C11 C12 1.415(10) . ?
C11 C15 1.442(9) . ?
C11 C16 1.488(10) . ?
C11 Ga2 2.304(7) . ?
C12 C13 1.403(11) . ?
C12 C17 1.524(10) . ?
C12 Ga2 2.414(6) . ?
C13 C14 1.416(10) . ?
C13 C18 1.518(10) . ?
C13 Ga2 2.370(7) . ?
C14 C15 1.428(10) . ?
C14 C19 1.504(10) . ?
C14 Ga2 2.268(7) . ?
C15 C20 1.506(9) . ?
C15 Ga2 2.223(7) . ?
C21 C22 1.431(9) . ?
C21 C25 1.439(10) . ?
C21 C26 1.509(9) . ?
C21 Ga3 2.158(6) . ?
C22 C23 1.404(9) . ?
C22 C27 1.498(9) . ?
C22 Ga3 2.426(7) . ?
C23 C24 1.428(9) . ?
C23 C28 1.503(9) . ?
C24 C25 1.417(9) . ?
C24 C29 1.506(10) . ?
C25 C30 1.499(10) . ?
C25 Ga3 2.293(6) . ?
C31 C35 1.434(8) . ?
C31 C32 1.434(9) . ?
C31 C36 1.497(8) . ?
C31 Rh1 2.225(6) . ?
C32 C33 1.438(9) . ?
C32 C37 1.509(9) . ?
C32 Rh1 2.190(6) . ?
C33 C34 1.400(9) . ?
C33 C38 1.497(9) . ?
C33 Rh1 2.261(6) . ?
C34 C35 1.428(9) . ?
C34 C39 1.502(8) . ?
C34 Rh1 2.269(5) . ?
C35 C40 1.498(9) . ?
C35 Rh1 2.200(6) . ?
Cl1 Ga1 2.438(2) . ?
Cl2 Ga1 2.3316(18) . ?
Ga1 Rh1 2.4500(11) . ?
Ga2 Rh1 2.3583(12) . ?
Ga3 Rh1 2.3888(11) . ?

loop_
_geom_torsion_atom_site_label_1
_geom_torsion_atom_site_label_2
_geom_torsion_atom_site_label_3
_geom_torsion_atom_site_label_4
_geom_torsion
_geom_torsion_site_symmetry_1
_geom_torsion_site_symmetry_2
_geom_torsion_site_symmetry_3
_geom_torsion_site_symmetry_4
_geom_torsion_publ_flag
C5 C1 C2 C3 4.8(7) . . . . ?
C6 C1 C2 C3 136.2(6) . . . . ?
Ga1 C1 C2 C3 -104.2(5) . . . . ?
C5 C1 C2 C7 -169.1(6) . . . . ?
C6 C1 C2 C7 -37.7(9) . . . . ?
Ga1 C1 C2 C7 81.9(7) . . . . ?
C1 C2 C3 C4 -2.8(7) . . . . ?
C7 C2 C3 C4 171.0(6) . . . . ?
C1 C2 C3 C8 179.3(6) . . . . ?
C7 C2 C3 C8 -6.9(11) . . . . ?
C2 C3 C4 C5 -0.6(8) . . . . ?
C8 C3 C4 C5 177.4(6) . . . . ?
C2 C3 C4 C9 179.0(6) . . . . ?
C8 C3 C4 C9 -3.0(10) . . . . ?
C3 C4 C5 C1 3.8(7) . . . . ?
C9 C4 C5 C1 -175.8(6) . . . . ?
C3 C4 C5 C10 -171.3(7) . . . . ?
C9 C4 C5 C10 9.1(12) . . . . ?
C2 C1 C5 C4 -5.3(7) . . . . ?
C6 C1 C5 C4 -135.6(6) . . . . ?
Ga1 C1 C5 C4 105.1(5) . . . . ?
C2 C1 C5 C10 170.2(6) . . . . ?
C6 C1 C5 C10 39.9(9) . . . . ?
Ga1 C1 C5 C10 -79.4(7) . . . . ?
C15 C11 C12 C13 2.4(8) . . . . ?
C16 C11 C12 C13 172.1(7) . . . . ?
Ga2 C11 C12 C13 -59.8(5) . . . . ?
C15 C11 C12 C17 -172.4(7) . . . . ?
C16 C11 C12 C17 -2.6(11) . . . . ?
Ga2 C11 C12 C17 125.5(7) . . . . ?
C15 C11 C12 Ga2 62.1(4) . . . . ?
C16 C11 C12 Ga2 -128.1(7) . . . . ?
C11 C12 C13 C14 -2.4(8) . . . . ?
C17 C12 C13 C14 172.2(7) . . . . ?
Ga2 C12 C13 C14 -60.4(5) . . . . ?
C11 C12 C13 C18 176.1(7) . . . . ?
C17 C12 C13 C18 -9.3(12) . . . . ?
Ga2 C12 C13 C18 118.1(8) . . . . ?
C11 C12 C13 Ga2 58.0(5) . . . . ?
C17 C12 C13 Ga2 -127.5(7) . . . . ?
C12 C13 C14 C15 1.4(8) . . . . ?
C18 C13 C14 C15 -177.2(7) . . . . ?
Ga2 C13 C14 C15 -63.0(5) . . . . ?
C12 C13 C14 C19 -175.6(7) . . . . ?
C18 C13 C14 C19 5.8(12) . . . . ?
Ga2 C13 C14 C19 120.0(7) . . . . ?
C12 C13 C14 Ga2 64.4(5) . . . . ?
C18 C13 C14 Ga2 -114.2(7) . . . . ?
C13 C14 C15 C11 0.1(8) . . . . ?
C19 C14 C15 C11 177.1(7) . . . . ?
Ga2 C14 C15 C11 -67.2(5) . . . . ?
C13 C14 C15 C20 -171.6(7) . . . . ?
C19 C14 C15 C20 5.4(11) . . . . ?
Ga2 C14 C15 C20 121.2(7) . . . . ?
C13 C14 C15 Ga2 67.2(5) . . . . ?
C19 C14 C15 Ga2 -115.7(7) . . . . ?
C12 C11 C15 C14 -1.5(7) . . . . ?
C16 C11 C15 C14 -171.2(7) . . . . ?
Ga2 C11 C15 C14 66.3(5) . . . . ?
C12 C11 C15 C20 170.1(7) . . . . ?
C16 C11 C15 C20 0.4(11) . . . . ?
Ga2 C11 C15 C20 -122.1(7) . . . . ?
C12 C11 C15 Ga2 -67.8(5) . . . . ?
C16 C11 C15 Ga2 122.5(7) . . . . ?
C25 C21 C22 C23 -0.3(7) . . . . ?
C26 C21 C22 C23 -163.3(6) . . . . ?
Ga3 C21 C22 C23 72.7(5) . . . . ?
C25 C21 C22 C27 172.3(6) . . . . ?
C26 C21 C22 C27 9.4(10) . . . . ?
Ga3 C21 C22 C27 -114.6(6) . . . . ?
C25 C21 C22 Ga3 -73.0(4) . . . . ?
C26 C21 C22 Ga3 124.1(7) . . . . ?
C21 C22 C23 C24 -0.3(7) . . . . ?
C27 C22 C23 C24 -172.8(6) . . . . ?
Ga3 C22 C23 C24 57.4(5) . . . . ?
C21 C22 C23 C28 175.4(6) . . . . ?
C27 C22 C23 C28 3.0(11) . . . . ?
Ga3 C22 C23 C28 -126.8(6) . . . . ?
C22 C23 C24 C25 0.8(7) . . . . ?
C28 C23 C24 C25 -175.0(6) . . . . ?
C22 C23 C24 C29 176.3(6) . . . . ?
C28 C23 C24 C29 0.4(10) . . . . ?
C23 C24 C25 C21 -1.1(7) . . . . ?
C29 C24 C25 C21 -176.4(6) . . . . ?
C23 C24 C25 C30 167.2(6) . . . . ?
C29 C24 C25 C30 -8.2(11) . . . . ?
C23 C24 C25 Ga3 -64.2(5) . . . . ?
C29 C24 C25 Ga3 120.4(7) . . . . ?
C22 C21 C25 C24 0.9(7) . . . . ?
C26 C21 C25 C24 163.9(6) . . . . ?
Ga3 C21 C25 C24 -76.5(5) . . . . ?
C22 C21 C25 C30 -167.8(6) . . . . ?
C26 C21 C25 C30 -4.7(10) . . . . ?
Ga3 C21 C25 C30 114.8(6) . . . . ?
C22 C21 C25 Ga3 77.4(4) . . . . ?
C26 C21 C25 Ga3 -119.5(7) . . . . ?
C35 C31 C32 C33 -4.1(7) . . . . ?
C36 C31 C32 C33 166.6(6) . . . . ?
Rh1 C31 C32 C33 -65.2(4) . . . . ?
C35 C31 C32 C37 -171.9(6) . . . . ?
C36 C31 C32 C37 -1.2(9) . . . . ?
Rh1 C31 C32 C37 127.0(6) . . . . ?
C35 C31 C32 Rh1 61.1(4) . . . . ?
C36 C31 C32 Rh1 -128.2(6) . . . . ?
C31 C32 C33 C34 1.9(7) . . . . ?
C37 C32 C33 C34 169.1(6) . . . . ?
Rh1 C32 C33 C34 -62.4(4) . . . . ?
C31 C32 C33 C38 -171.3(6) . . . . ?
C37 C32 C33 C38 -4.1(10) . . . . ?
Rh1 C32 C33 C38 124.5(6) . . . . ?
C31 C32 C33 Rh1 64.3(4) . . . . ?
C37 C32 C33 Rh1 -128.5(6) . . . . ?
C32 C33 C34 C35 1.2(7) . . . . ?
C38 C33 C34 C35 174.4(6) . . . . ?
Rh1 C33 C34 C35 -58.8(4) . . . . ?
C32 C33 C34 C39 -171.9(6) . . . . ?
C38 C33 C34 C39 1.3(10) . . . . ?
Rh1 C33 C34 C39 128.2(7) . . . . ?
C32 C33 C34 Rh1 59.9(4) . . . . ?
C38 C33 C34 Rh1 -126.8(7) . . . . ?
C33 C34 C35 C31 -3.8(7) . . . . ?
C39 C34 C35 C31 169.4(6) . . . . ?
Rh1 C34 C35 C31 -64.3(4) . . . . ?
C33 C34 C35 C40 -174.2(6) . . . . ?
C39 C34 C35 C40 -1.1(10) . . . . ?
Rh1 C34 C35 C40 125.2(6) . . . . ?
C33 C34 C35 Rh1 60.6(4) . . . . ?
C39 C34 C35 Rh1 -126.3(6) . . . . ?
C32 C31 C35 C34 4.8(7) . . . . ?
C36 C31 C35 C34 -165.4(6) . . . . ?
Rh1 C31 C35 C34 65.7(4) . . . . ?
C32 C31 C35 C40 175.2(6) . . . . ?
C36 C31 C35 C40 4.9(10) . . . . ?
Rh1 C31 C35 C40 -124.0(6) . . . . ?
C32 C31 C35 Rh1 -60.8(4) . . . . ?
C36 C31 C35 Rh1 128.9(6) . . . . ?
C5 C1 Ga1 Cl2 178.7(4) . . . . ?
C2 C1 Ga1 Cl2 -71.7(4) . . . . ?
C6 C1 Ga1 Cl2 53.0(5) . . . . ?
C5 C1 Ga1 Cl1 78.7(4) . . . . ?
C2 C1 Ga1 Cl1 -171.7(4) . . . . ?
C6 C1 Ga1 Cl1 -47.0(5) . . . . ?
C5 C1 Ga1 Rh1 -47.7(6) . . . . ?
C2 C1 Ga1 Rh1 61.9(5) . . . . ?
C6 C1 Ga1 Rh1 -173.4(3) . . . . ?
C11 C15 Ga2 C14 114.1(6) . . . . ?
C20 C15 Ga2 C14 -122.2(7) . . . . ?
C14 C15 Ga2 C11 -114.1(6) . . . . ?
C20 C15 Ga2 C11 123.7(8) . . . . ?
C14 C15 Ga2 Rh1 83.5(8) . . . . ?
C11 C15 Ga2 Rh1 -162.4(5) . . . . ?
C20 C15 Ga2 Rh1 -38.7(11) . . . . ?
C14 C15 Ga2 C13 -37.3(4) . . . . ?
C11 C15 Ga2 C13 76.8(4) . . . . ?
C20 C15 Ga2 C13 -159.5(7) . . . . ?
C14 C15 Ga2 C12 -77.0(4) . . . . ?
C11 C15 Ga2 C12 37.1(4) . . . . ?
C20 C15 Ga2 C12 160.8(7) . . . . ?
C13 C14 Ga2 C15 -115.3(6) . . . . ?
C19 C14 Ga2 C15 120.4(8) . . . . ?
C13 C14 Ga2 C11 -76.2(5) . . . . ?
C15 C14 Ga2 C11 39.1(4) . . . . ?
C19 C14 Ga2 C11 159.5(7) . . . . ?
C13 C14 Ga2 Rh1 88.6(5) . . . . ?
C15 C14 Ga2 Rh1 -156.1(3) . . . . ?
C19 C14 Ga2 Rh1 -35.7(7) . . . . ?
C15 C14 Ga2 C13 115.3(6) . . . . ?
C19 C14 Ga2 C13 -124.3(8) . . . . ?
C13 C14 Ga2 C12 -35.7(4) . . . . ?
C15 C14 Ga2 C12 79.6(4) . . . . ?
C19 C14 Ga2 C12 -160.0(7) . . . . ?
C12 C11 Ga2 C15 114.7(6) . . . . ?
C16 C11 Ga2 C15 -119.8(8) . . . . ?
C12 C11 Ga2 C14 75.6(5) . . . . ?
C15 C11 Ga2 C14 -39.1(4) . . . . ?
C16 C11 Ga2 C14 -158.9(7) . . . . ?
C12 C11 Ga2 Rh1 -77.5(7) . . . . ?
C15 C11 Ga2 Rh1 167.7(4) . . . . ?
C16 C11 Ga2 Rh1 47.9(9) . . . . ?
C12 C11 Ga2 C13 34.4(4) . . . . ?
C15 C11 Ga2 C13 -80.3(4) . . . . ?
C16 C11 Ga2 C13 159.9(8) . . . . ?
C15 C11 Ga2 C12 -114.7(6) . . . . ?
C16 C11 Ga2 C12 125.5(9) . . . . ?
C12 C13 Ga2 C15 -78.5(4) . . . . ?
C14 C13 Ga2 C15 39.0(4) . . . . ?
C18 C13 Ga2 C15 156.5(8) . . . . ?
C12 C13 Ga2 C14 -117.5(6) . . . . ?
C18 C13 Ga2 C14 117.5(8) . . . . ?
C12 C13 Ga2 C11 -35.1(4) . . . . ?
C14 C13 Ga2 C11 82.3(5) . . . . ?
C18 C13 Ga2 C11 -160.1(8) . . . . ?
C12 C13 Ga2 Rh1 118.4(4) . . . . ?
C14 C13 Ga2 Rh1 -124.2(4) . . . . ?
C18 C13 Ga2 Rh1 -6.6(8) . . . . ?
C14 C13 Ga2 C12 117.5(6) . . . . ?
C18 C13 Ga2 C12 -125.0(8) . . . . ?
C13 C12 Ga2 C15 80.8(5) . . . . ?
C11 C12 Ga2 C15 -39.6(4) . . . . ?
C17 C12 Ga2 C15 -155.8(9) . . . . ?
C13 C12 Ga2 C14 37.2(4) . . . . ?
C11 C12 Ga2 C14 -83.2(5) . . . . ?
C17 C12 Ga2 C14 160.6(9) . . . . ?
C13 C12 Ga2 C11 120.4(6) . . . . ?
C17 C12 Ga2 C11 -116.2(9) . . . . ?
C13 C12 Ga2 Rh1 -91.8(4) . . . . ?
C11 C12 Ga2 Rh1 147.8(4) . . . . ?
C17 C12 Ga2 Rh1 31.5(9) . . . . ?
C11 C12 Ga2 C13 -120.4(6) . . . . ?
C17 C12 Ga2 C13 123.4(10) . . . . ?
C22 C21 Ga3 C25 -109.9(5) . . . . ?
C26 C21 Ga3 C25 122.7(8) . . . . ?
C22 C21 Ga3 Rh1 66.4(7) . . . . ?
C25 C21 Ga3 Rh1 176.3(4) . . . . ?
C26 C21 Ga3 Rh1 -61.0(9) . . . . ?
C25 C21 Ga3 C22 109.9(5) . . . . ?
C26 C21 Ga3 C22 -127.4(8) . . . . ?
C24 C25 Ga3 C21 111.7(6) . . . . ?
C30 C25 Ga3 C21 -116.3(7) . . . . ?
C24 C25 Ga3 Rh1 -64.7(7) . . . . ?
C21 C25 Ga3 Rh1 -176.3(4) . . . . ?
C30 C25 Ga3 Rh1 67.4(9) . . . . ?
C24 C25 Ga3 C22 71.5(4) . . . . ?
C21 C25 Ga3 C22 -40.1(4) . . . . ?
C30 C25 Ga3 C22 -156.4(7) . . . . ?
C23 C22 Ga3 C21 -114.6(6) . . . . ?
C27 C22 Ga3 C21 114.0(7) . . . . ?
C23 C22 Ga3 C25 -72.4(4) . . . . ?
C21 C22 Ga3 C25 42.2(4) . . . . ?
C27 C22 Ga3 C25 156.3(6) . . . . ?
C23 C22 Ga3 Rh1 89.5(4) . . . . ?
C21 C22 Ga3 Rh1 -155.9(3) . . . . ?
C27 C22 Ga3 Rh1 -41.9(6) . . . . ?
C31 C32 Rh1 C35 -38.0(3) . . . . ?
C33 C32 Rh1 C35 78.6(4) . . . . ?
C37 C32 Rh1 C35 -156.7(7) . . . . ?
C33 C32 Rh1 C31 116.6(5) . . . . ?
C37 C32 Rh1 C31 -118.7(7) . . . . ?
C31 C32 Rh1 C33 -116.6(5) . . . . ?
C37 C32 Rh1 C33 124.7(7) . . . . ?
C31 C32 Rh1 C34 -80.2(4) . . . . ?
C33 C32 Rh1 C34 36.4(3) . . . . ?
C37 C32 Rh1 C34 161.1(7) . . . . ?
C31 C32 Rh1 Ga2 -99.7(5) . . . . ?
C33 C32 Rh1 Ga2 17.0(7) . . . . ?
C37 C32 Rh1 Ga2 141.7(5) . . . . ?
C31 C32 Rh1 Ga3 142.2(3) . . . . ?
C33 C32 Rh1 Ga3 -101.1(3) . . . . ?
C37 C32 Rh1 Ga3 23.6(6) . . . . ?
C31 C32 Rh1 Ga1 62.1(3) . . . . ?
C33 C32 Rh1 Ga1 178.8(3) . . . . ?
C37 C32 Rh1 Ga1 -56.5(6) . . . . ?
C34 C35 Rh1 C32 -77.9(4) . . . . ?
C31 C35 Rh1 C32 38.1(3) . . . . ?
C40 C35 Rh1 C32 159.9(6) . . . . ?
C34 C35 Rh1 C31 -115.9(5) . . . . ?
C40 C35 Rh1 C31 121.8(7) . . . . ?
C34 C35 Rh1 C33 -35.2(4) . . . . ?
C31 C35 Rh1 C33 80.7(4) . . . . ?
C40 C35 Rh1 C33 -157.5(6) . . . . ?
C31 C35 Rh1 C34 115.9(5) . . . . ?
C40 C35 Rh1 C34 -122.3(7) . . . . ?
C34 C35 Rh1 Ga2 82.5(4) . . . . ?
C31 C35 Rh1 Ga2 -161.6(3) . . . . ?
C40 C35 Rh1 Ga2 -39.8(6) . . . . ?
C34 C35 Rh1 Ga3 -77.1(7) . . . . ?
C31 C35 Rh1 Ga3 38.9(7) . . . . ?
C40 C35 Rh1 Ga3 160.7(4) . . . . ?
C34 C35 Rh1 Ga1 176.1(3) . . . . ?
C31 C35 Rh1 Ga1 -67.9(3) . . . . ?
C40 C35 Rh1 Ga1 53.9(6) . . . . ?
C35 C31 Rh1 C32 -116.6(5) . . . . ?
C36 C31 Rh1 C32 119.0(7) . . . . ?
C32 C31 Rh1 C35 116.6(5) . . . . ?
C36 C31 Rh1 C35 -124.5(7) . . . . ?
C35 C31 Rh1 C33 -78.7(4) . . . . ?
C32 C31 Rh1 C33 37.9(3) . . . . ?
C36 C31 Rh1 C33 156.8(7) . . . . ?
C35 C31 Rh1 C34 -37.9(3) . . . . ?
C32 C31 Rh1 C34 78.6(4) . . . . ?
C36 C31 Rh1 C34 -162.4(7) . . . . ?
C35 C31 Rh1 Ga2 28.6(4) . . . . ?
C32 C31 Rh1 Ga2 145.2(3) . . . . ?
C36 C31 Rh1 Ga2 -95.8(6) . . . . ?
C35 C31 Rh1 Ga3 -166.0(3) . . . . ?
C32 C31 Rh1 Ga3 -49.4(4) . . . . ?
C36 C31 Rh1 Ga3 69.5(6) . . . . ?
C35 C31 Rh1 Ga1 118.4(3) . . . . ?
C32 C31 Rh1 Ga1 -125.0(3) . . . . ?
C36 C31 Rh1 Ga1 -6.0(6) . . . . ?
C34 C33 Rh1 C32 117.3(5) . . . . ?
C38 C33 Rh1 C32 -120.6(7) . . . . ?
C34 C33 Rh1 C35 36.4(4) . . . . ?
C32 C33 Rh1 C35 -81.0(4) . . . . ?
C38 C33 Rh1 C35 158.4(7) . . . . ?
C34 C33 Rh1 C31 79.2(4) . . . . ?
C32 C33 Rh1 C31 -38.1(4) . . . . ?
C38 C33 Rh1 C31 -158.8(7) . . . . ?
C32 C33 Rh1 C34 -117.3(5) . . . . ?
C38 C33 Rh1 C34 122.0(8) . . . . ?
C34 C33 Rh1 Ga2 -55.4(4) . . . . ?
C32 C33 Rh1 Ga2 -172.8(3) . . . . ?
C38 C33 Rh1 Ga2 66.6(6) . . . . ?
C34 C33 Rh1 Ga3 -155.8(3) . . . . ?
C32 C33 Rh1 Ga3 86.9(3) . . . . ?
C38 C33 Rh1 Ga3 -33.8(6) . . . . ?
C34 C33 Rh1 Ga1 115.0(4) . . . . ?
C32 C33 Rh1 Ga1 -2.3(5) . . . . ?
C38 C33 Rh1 Ga1 -122.9(5) . . . . ?
C33 C34 Rh1 C32 -38.1(4) . . . . ?
C35 C34 Rh1 C32 81.8(4) . . . . ?
C39 C34 Rh1 C32 -160.0(7) . . . . ?
C33 C34 Rh1 C35 -119.9(5) . . . . ?
C39 C34 Rh1 C35 118.2(8) . . . . ?
C33 C34 Rh1 C31 -81.3(4) . . . . ?
C35 C34 Rh1 C31 38.6(4) . . . . ?
C39 C34 Rh1 C31 156.7(7) . . . . ?
C35 C34 Rh1 C33 119.9(5) . . . . ?
C39 C34 Rh1 C33 -122.0(8) . . . . ?
C33 C34 Rh1 Ga2 134.8(4) . . . . ?
C35 C34 Rh1 Ga2 -105.3(3) . . . . ?
C39 C34 Rh1 Ga2 12.8(6) . . . . ?
C33 C34 Rh1 Ga3 34.8(5) . . . . ?
C35 C34 Rh1 Ga3 154.7(3) . . . . ?
C39 C34 Rh1 Ga3 -87.2(7) . . . . ?
C33 C34 Rh1 Ga1 -126.4(4) . . . . ?
C35 C34 Rh1 Ga1 -6.5(5) . . . . ?
C39 C34 Rh1 Ga1 111.7(6) . . . . ?
C15 Ga2 Rh1 C32 -145.7(8) . . . . ?
C14 Ga2 Rh1 C32 -80.9(5) . . . . ?
C11 Ga2 Rh1 C32 62.6(7) . . . . ?
C13 Ga2 Rh1 C32 -34.3(5) . . . . ?
C12 Ga2 Rh1 C32 10.2(5) . . . . ?
C15 Ga2 Rh1 C35 159.8(7) . . . . ?
C14 Ga2 Rh1 C35 -135.3(3) . . . . ?
C11 Ga2 Rh1 C35 8.2(5) . . . . ?
C13 Ga2 Rh1 C35 -88.8(3) . . . . ?
C12 Ga2 Rh1 C35 -44.2(3) . . . . ?
C15 Ga2 Rh1 C31 142.1(7) . . . . ?
C14 Ga2 Rh1 C31 -153.0(4) . . . . ?
C11 Ga2 Rh1 C31 -9.6(5) . . . . ?
C13 Ga2 Rh1 C31 -106.5(3) . . . . ?
C12 Ga2 Rh1 C31 -62.0(4) . . . . ?
C15 Ga2 Rh1 C33 -133.7(7) . . . . ?
C14 Ga2 Rh1 C33 -68.8(3) . . . . ?
C11 Ga2 Rh1 C33 74.7(5) . . . . ?
C13 Ga2 Rh1 C33 -22.3(3) . . . . ?
C12 Ga2 Rh1 C33 22.3(3) . . . . ?
C15 Ga2 Rh1 C34 -162.9(7) . . . . ?
C14 Ga2 Rh1 C34 -98.0(3) . . . . ?
C11 Ga2 Rh1 C34 45.4(5) . . . . ?
C13 Ga2 Rh1 C34 -51.5(3) . . . . ?
C12 Ga2 Rh1 C34 -7.0(3) . . . . ?
C15 Ga2 Rh1 Ga3 -26.3(7) . . . . ?
C14 Ga2 Rh1 Ga3 38.6(3) . . . . ?
C11 Ga2 Rh1 Ga3 -178.0(5) . . . . ?
C13 Ga2 Rh1 Ga3 85.1(3) . . . . ?
C12 Ga2 Rh1 Ga3 129.6(3) . . . . ?
C15 Ga2 Rh1 Ga1 51.1(7) . . . . ?
C14 Ga2 Rh1 Ga1 116.0(3) . . . . ?
C11 Ga2 Rh1 Ga1 -100.5(5) . . . . ?
C13 Ga2 Rh1 Ga1 162.5(2) . . . . ?
C12 Ga2 Rh1 Ga1 -153.0(3) . . . . ?
C21 Ga3 Rh1 C32 -50.0(6) . . . . ?
C25 Ga3 Rh1 C32 123.0(6) . . . . ?
C22 Ga3 Rh1 C32 -2.0(3) . . . . ?
C21 Ga3 Rh1 C35 -50.7(8) . . . . ?
C25 Ga3 Rh1 C35 122.3(7) . . . . ?
C22 Ga3 Rh1 C35 -2.8(6) . . . . ?
C21 Ga3 Rh1 C31 -21.8(6) . . . . ?
C25 Ga3 Rh1 C31 151.2(6) . . . . ?
C22 Ga3 Rh1 C31 26.2(3) . . . . ?
C21 Ga3 Rh1 C33 -88.2(6) . . . . ?
C25 Ga3 Rh1 C33 84.8(6) . . . . ?
C22 Ga3 Rh1 C33 -40.2(3) . . . . ?
C21 Ga3 Rh1 C34 -108.5(6) . . . . ?
C25 Ga3 Rh1 C34 64.6(6) . . . . ?
C22 Ga3 Rh1 C34 -60.5(3) . . . . ?
C21 Ga3 Rh1 Ga2 148.9(6) . . . . ?
C25 Ga3 Rh1 Ga2 -38.0(5) . . . . ?
C22 Ga3 Rh1 Ga2 -163.1(2) . . . . ?
C21 Ga3 Rh1 Ga1 60.8(6) . . . . ?
C25 Ga3 Rh1 Ga1 -126.2(5) . . . . ?
C22 Ga3 Rh1 Ga1 108.7(2) . . . . ?
C1 Ga1 Rh1 C32 -98.1(3) . . . . ?
Cl2 Ga1 Rh1 C32 34.79(18) . . . . ?
Cl1 Ga1 Rh1 C32 135.78(18) . . . . ?
C1 Ga1 Rh1 C35 -30.6(3) . . . . ?
Cl2 Ga1 Rh1 C35 102.35(18) . . . . ?
Cl1 Ga1 Rh1 C35 -156.66(18) . . . . ?
C1 Ga1 Rh1 C31 -65.2(3) . . . . ?
Cl2 Ga1 Rh1 C31 67.70(16) . . . . ?
Cl1 Ga1 Rh1 C31 168.70(16) . . . . ?
C1 Ga1 Rh1 C33 -96.6(4) . . . . ?
Cl2 Ga1 Rh1 C33 36.3(3) . . . . ?
Cl1 Ga1 Rh1 C33 137.3(3) . . . . ?
C1 Ga1 Rh1 C34 -26.4(4) . . . . ?
Cl2 Ga1 Rh1 C34 106.5(3) . . . . ?
Cl1 Ga1 Rh1 C34 -152.5(3) . . . . ?
C1 Ga1 Rh1 Ga2 75.3(3) . . . . ?
Cl2 Ga1 Rh1 Ga2 -151.82(6) . . . . ?
Cl1 Ga1 Rh1 Ga2 -50.83(6) . . . . ?
C1 Ga1 Rh1 Ga3 166.9(3) . . . . ?
Cl2 Ga1 Rh1 Ga3 -60.18(6) . . . . ?
Cl1 Ga1 Rh1 Ga3 40.81(5) . . . . ?
